data_7052643
loop_
_publ_author_name
'Shepherd, Helena J.'
'Bartual-Murgui, Carlos'
'Moln\'ar, G\'abor'
'Real, Jos\'e Antonio'
'Mu\~noz, M. Carmen'
'Salmon, Lionel'
'Bousseksou, Azzedine'

_publ_section_title
;
 Thermal and pressure-induced spin crossover in a novel
 three-dimensional Hoffman-like clathrate complex
;
_journal_issue 6
_journal_name_full 'New Journal of Chemistry'
_journal_page_first 1205
_journal_paper_doi 10.1039/c0nj00845a
_journal_volume 35
_journal_year 2011
_chemical_formula_moiety '0.25(C56 H32 Ag4 Fe2 N16)'
_chemical_formula_sum 'C14 H8 Ag Fe0.5 N4'
_chemical_formula_weight 368.04
_space_group_crystal_system monoclinic
_space_group_IT_number 14
_space_group_name_Hall '-P 2yn'
_space_group_name_H-M_alt 'P 1 21/n 1'
_symmetry_space_group_name_Hall '-P 2yn'
_symmetry_space_group_name_H-M 'P 1 21/n 1'
_atom_sites_solution_hydrogens geom
_atom_sites_solution_primary direct
_atom_sites_solution_secondary difmap
_audit_creation_date 2010-11-29
_audit_creation_method
;
Olex2 1.1-beta
(compiled 2010.09.30 svn.r1450, GUI svn.r3284)
;
_cell_angle_alpha 90.00
_cell_angle_beta 95.411(4)
_cell_angle_gamma 90.00
_cell_formula_units_Z 4
_cell_length_a 9.6204(4)
_cell_length_b 10.8948(5)
_cell_length_c 13.3105(5)
_cell_measurement_reflns_used 2158
_cell_measurement_temperature 220
_cell_measurement_theta_max 29.0122
_cell_measurement_theta_min 3.5632
_cell_volume 1388.89(10)
_computing_cell_refinement
;
CrysAlisPro, Oxford Diffraction Ltd.,
Version 1.171.33.66 (release 28-04-2010 CrysAlis171 .NET)
(compiled Apr 28 2010,14:27:37)
;
_computing_data_collection
;
CrysAlisPro, Oxford Diffraction Ltd.,
Version 1.171.33.66 (release 28-04-2010 CrysAlis171 .NET)
(compiled Apr 28 2010,14:27:37)
;
_computing_data_reduction
;
CrysAlisPro, Oxford Diffraction Ltd.,
Version 1.171.33.66 (release 28-04-2010 CrysAlis171 .NET)
(compiled Apr 28 2010,14:27:37)
;
_computing_molecular_graphics
;
O. V. Dolomanov, L. J. Bourhis, R. J. Gildea, J. A. K. Howard and H. Puschmann,
OLEX2: a complete structure solution, refinement and analysis program.
J. Appl. Cryst. (2009). 42, 339-341.
;
_computing_publication_material
;
O. V. Dolomanov, L. J. Bourhis, R. J. Gildea, J. A. K. Howard and H. Puschmann,
OLEX2: a complete structure solution, refinement and analysis program.
J. Appl. Cryst. (2009). 42, 339-341.
;
_computing_structure_refinement 'SHELXL-97 (Sheldrick, 1997)'
_computing_structure_solution 'A short history of SHELX (Sheldrick, 2007)'
_diffrn_ambient_temperature 220.0
_diffrn_detector_area_resol_mean 16.1978
_diffrn_measured_fraction_theta_full 0.997
_diffrn_measured_fraction_theta_max 0.850
_diffrn_measurement_details
;
1 omega -90.00 23.00 1.0000 50.0000
omega____ theta____ kappa____ phi______ frames
- -18.3269 0.0000 -30.0000 113

2 omega -90.00 -64.00 1.0000 50.0000
omega____ theta____ kappa____ phi______ frames
- -18.3269 179.0000 -90.0000 26

3 omega -40.00 -15.00 1.0000 50.0000
omega____ theta____ kappa____ phi______ frames
- -18.3269 -37.0000 -120.0000 25

4 omega -12.00 38.00 1.0000 50.0000
omega____ theta____ kappa____ phi______ frames
- 18.5612 84.0000 -128.0000 50
;
_diffrn_measurement_device_type 'Xcalibur, Eos, Gemini ultra'
_diffrn_measurement_method '\w scans'
_diffrn_orient_matrix_UB_11 0.0127488000
_diffrn_orient_matrix_UB_12 0.0566904000
_diffrn_orient_matrix_UB_13 0.0255021000
_diffrn_orient_matrix_UB_21 -0.0609368000
_diffrn_orient_matrix_UB_22 -0.0084323000
_diffrn_orient_matrix_UB_23 0.0252227000
_diffrn_orient_matrix_UB_31 0.0399843000
_diffrn_orient_matrix_UB_32 -0.0309310000
_diffrn_orient_matrix_UB_33 0.0397813000
_diffrn_radiation_monochromator graphite
_diffrn_radiation_source 'Enhance (Mo) X-ray Source'
_diffrn_radiation_type 'Mo K\a'
_diffrn_radiation_wavelength 0.7107
_diffrn_reflns_av_R_equivalents 0.0292
_diffrn_reflns_av_unetI/netI 0.0792
_diffrn_reflns_limit_h_max 13
_diffrn_reflns_limit_h_min -11
_diffrn_reflns_limit_k_max 14
_diffrn_reflns_limit_k_min -14
_diffrn_reflns_limit_l_max 17
_diffrn_reflns_limit_l_min -17
_diffrn_reflns_number 5937
_diffrn_reflns_theta_full 25.00
_diffrn_reflns_theta_max 29.0122
_diffrn_reflns_theta_min 3.5632
_exptl_absorpt_coefficient_mu 1.944
_exptl_absorpt_correction_T_max 1.00000
_exptl_absorpt_correction_T_min 0.97777
_exptl_absorpt_correction_type multi-scan
_exptl_absorpt_process_details
;
CrysAlisPro, Oxford Diffraction Ltd.,
Version 1.171.33.66 (release 28-04-2010 CrysAlis171 .NET)
(compiled Apr 28 2010,14:27:37)
Empirical absorption correction using spherical harmonics,
implemented in SCALE3 ABSPACK scaling algorithm.
;
_exptl_crystal_colour 'dark orange'
_exptl_crystal_colour_modifier dark
_exptl_crystal_colour_primary orange
_exptl_crystal_density_diffrn 1.760
_exptl_crystal_density_method 'not measured'
_exptl_crystal_description irregular
_exptl_crystal_F_000 720
_exptl_crystal_size_max 0.11
_exptl_crystal_size_mid 0.07
_exptl_crystal_size_min 0.06
_refine_diff_density_max 2.579
_refine_diff_density_min -0.401
_refine_diff_density_rms 0.133
_refine_ls_extinction_method none
_refine_ls_goodness_of_fit_ref 0.905
_refine_ls_hydrogen_treatment riding
_refine_ls_matrix_type full
_refine_ls_number_parameters 178
_refine_ls_number_reflns 3161
_refine_ls_number_restraints 0
_refine_ls_restrained_S_all 0.905
_refine_ls_R_factor_all 0.0803
_refine_ls_R_factor_gt 0.0458
_refine_ls_shift/su_max 0.000
_refine_ls_shift/su_mean 0.000
_refine_ls_structure_factor_coef Fsqd
_refine_ls_weighting_details
;
calc w=1/[\s^2^(Fo^2^)+(0.0722P)^2^+0.0000P] where P=(Fo^2^+2Fc^2^)/3
;
_refine_ls_weighting_scheme calc
_refine_ls_wR_factor_gt 0.1190
_refine_ls_wR_factor_ref 0.1264
_reflns_number_gt 1910
_reflns_number_total 3161
_reflns_threshold_expression >2sigma(I)
_cod_data_source_file c0nj00845a.txt
_cod_data_source_block Fe(bpac)Ag(CN)2
_cod_original_formula_sum 'C14 H8 Ag Fe0.50 N4'
_cod_database_code 7052643
_chemical_oxdiff_usercomment 220K
_reflns_odcompleteness_completeness 99.57
_reflns_odcompleteness_iscentric 1
_reflns_odcompleteness_theta 26.32

loop_
_space_group_symop_id
_space_group_symop_operation_xyz
1 'x, y, z'
2 '-x+1/2, y+1/2, -z+1/2'
3 '-x, -y, -z'
4 'x-1/2, -y-1/2, z-1/2'

loop_
_atom_site_label
_atom_site_type_symbol
_atom_site_fract_x
_atom_site_fract_y
_atom_site_fract_z
_atom_site_U_iso_or_equiv
_atom_site_adp_type
_atom_site_occupancy
_atom_site_symmetry_multiplicity
_atom_site_calc_flag
_atom_site_refinement_flags
_atom_site_disorder_assembly
_atom_site_disorder_group
Ag Ag 0.24039(5) -0.33496(5) 0.68018(3) 0.03852(17) Uani 1 1 d . . .
C1 C 0.3644(6) -0.2481(6) 0.5810(4) 0.0365(14) Uani 1 1 d . . .
C2 C 0.3374(6) 0.0963(6) 0.6905(4) 0.0342(13) Uani 1 1 d . . .
C3 C 0.1852(6) -0.0067(7) 0.4127(4) 0.0444(16) Uani 1 1 d . . .
H3 H 0.1770 -0.0460 0.4747 0.053 Uiso 1 1 calc R . .
C4 C 0.0662(6) 0.0073(7) 0.3472(5) 0.0460(17) Uani 1 1 d . . .
H4 H -0.0198 -0.0238 0.3639 0.055 Uiso 1 1 calc R . .
C5 C 0.0750(6) 0.0670(6) 0.2576(4) 0.0372(14) Uani 1 1 d . . .
C6 C 0.2048(6) 0.1100(7) 0.2358(4) 0.0459(17) Uani 1 1 d . . .
H6 H 0.2149 0.1523 0.1754 0.055 Uiso 1 1 calc R . .
C7 C 0.3193(6) 0.0890(7) 0.3055(4) 0.0440(16) Uani 1 1 d . . .
H7 H 0.4074 0.1164 0.2899 0.053 Uiso 1 1 calc R . .
C8 C -0.3865(6) 0.1457(7) -0.1047(5) 0.0454(17) Uani 1 1 d . . .
H8 H -0.3839 0.1430 -0.1751 0.054 Uiso 1 1 calc R . .
C9 C -0.2619(6) 0.1272(6) -0.0431(5) 0.0443(16) Uani 1 1 d . . .
H9 H -0.1773 0.1141 -0.0715 0.053 Uiso 1 1 calc R . .
C10 C -0.2667(6) 0.1285(5) 0.0605(4) 0.0361(14) Uani 1 1 d . . .
C11 C -0.3926(6) 0.1499(6) 0.0978(5) 0.0474(17) Uani 1 1 d . . .
H11 H -0.3996 0.1507 0.1677 0.057 Uiso 1 1 calc R . .
C12 C -0.5100(7) 0.1703(7) 0.0302(5) 0.0491(17) Uani 1 1 d . . .
H12 H -0.5952 0.1874 0.0565 0.059 Uiso 1 1 calc R . .
C13 C -0.0455(6) 0.0866(6) 0.1849(5) 0.0421(15) Uani 1 1 d . . .
C14 C -0.1431(6) 0.1066(6) 0.1266(5) 0.0391(14) Uani 1 1 d . . .
Fe Fe 0.5000 0.0000 0.5000 0.0284(3) Uani 1 2 d S . .
N1 N 0.3931(5) 0.0652(5) 0.6215(4) 0.0377(12) Uani 1 1 d . . .
N2 N 0.4236(5) -0.1816(5) 0.5338(4) 0.0387(12) Uani 1 1 d . . .
N3 N 0.3104(5) 0.0320(5) 0.3931(3) 0.0336(11) Uani 1 1 d . . .
N4 N -0.5077(5) 0.1670(5) -0.0684(4) 0.0435(13) Uani 1 1 d . . .

loop_
_atom_site_aniso_label
_atom_site_aniso_U_11
_atom_site_aniso_U_22
_atom_site_aniso_U_33
_atom_site_aniso_U_23
_atom_site_aniso_U_13
_atom_site_aniso_U_12
Ag 0.0394(3) 0.0390(3) 0.0373(3) 0.0060(2) 0.00461(18) -0.0077(2)
C1 0.034(3) 0.038(4) 0.038(3) 0.002(3) 0.004(3) -0.005(3)
C2 0.031(3) 0.039(4) 0.032(3) 0.004(3) 0.001(2) 0.002(3)
C3 0.038(4) 0.056(4) 0.039(3) 0.019(3) 0.005(3) 0.001(3)
C4 0.027(3) 0.060(5) 0.050(4) 0.003(4) -0.004(3) -0.006(3)
C5 0.032(3) 0.040(4) 0.039(3) -0.004(3) -0.002(3) 0.005(3)
C6 0.042(3) 0.063(5) 0.032(3) 0.007(3) -0.001(3) 0.004(3)
C7 0.030(3) 0.069(5) 0.034(3) 0.007(3) 0.005(2) 0.000(3)
C8 0.040(3) 0.061(5) 0.033(3) -0.002(3) -0.005(3) 0.002(3)
C9 0.032(3) 0.053(4) 0.047(4) 0.004(3) 0.001(3) 0.004(3)
C10 0.033(3) 0.031(3) 0.042(3) -0.001(3) -0.009(3) -0.001(3)
C11 0.040(3) 0.067(5) 0.034(3) -0.006(3) -0.003(3) -0.001(3)
C12 0.034(3) 0.065(5) 0.047(4) -0.011(4) 0.000(3) 0.002(3)
C13 0.039(3) 0.036(4) 0.049(4) 0.005(3) -0.005(3) 0.002(3)
C14 0.041(3) 0.031(3) 0.044(3) 0.001(3) -0.005(3) -0.004(3)
Fe 0.0241(5) 0.0354(7) 0.0261(5) 0.0050(5) 0.0049(4) -0.0006(5)
N1 0.035(3) 0.041(3) 0.036(3) -0.001(2) -0.001(2) 0.003(2)
N2 0.036(3) 0.042(3) 0.038(3) 0.006(3) 0.003(2) 0.005(2)
N3 0.027(2) 0.044(3) 0.030(2) 0.004(2) 0.0028(19) 0.001(2)
N4 0.031(3) 0.055(4) 0.042(3) -0.007(3) -0.006(2) 0.005(3)

loop_
_atom_type_symbol
_atom_type_description
_atom_type_scat_dispersion_real
_atom_type_scat_dispersion_imag
_atom_type_scat_source
C C 0.0033 0.0016 'International Tables Vol C Tables 4.2.6.8 and 6.1.1.4'
H H 0.0000 0.0000 'International Tables Vol C Tables 4.2.6.8 and 6.1.1.4'
Ag Ag -0.8971 1.1015 'International Tables Vol C Tables 4.2.6.8 and 6.1.1.4'
Fe Fe 0.3463 0.8444 'International Tables Vol C Tables 4.2.6.8 and 6.1.1.4'
N N 0.0061 0.0033 'International Tables Vol C Tables 4.2.6.8 and 6.1.1.4'

loop_
_geom_angle_atom_site_label_1
_geom_angle_atom_site_label_2
_geom_angle_atom_site_label_3
_geom_angle
_geom_angle_site_symmetry_1
_geom_angle_site_symmetry_3
_geom_angle_publ_flag
C2 Ag C1 163.4(2) 2_546 . ?
C2 Ag N4 96.90(19) 2_546 2_445 ?
C1 Ag N4 98.6(2) . 2_445 ?
N2 C1 Ag 167.7(6) . . ?
N1 C2 Ag 172.8(5) . 2_556 ?
N3 C3 C4 123.8(5) . . ?
N3 C3 H3 118.1 . . ?
C4 C3 H3 118.1 . . ?
C5 C4 C3 119.1(6) . . ?
C5 C4 H4 120.4 . . ?
C3 C4 H4 120.4 . . ?
C4 C5 C6 118.2(5) . . ?
C4 C5 C13 122.6(6) . . ?
C6 C5 C13 119.2(6) . . ?
C5 C6 C7 118.5(6) . . ?
C5 C6 H6 120.8 . . ?
C7 C6 H6 120.8 . . ?
N3 C7 C6 123.3(6) . . ?
N3 C7 H7 118.4 . . ?
C6 C7 H7 118.4 . . ?
N4 C8 C9 123.1(6) . . ?
N4 C8 H8 118.5 . . ?
C9 C8 H8 118.5 . . ?
C10 C9 C8 118.3(6) . . ?
C10 C9 H9 120.8 . . ?
C8 C9 H9 120.8 . . ?
C11 C10 C9 118.4(5) . . ?
C11 C10 C14 121.1(6) . . ?
C9 C10 C14 120.5(6) . . ?
C10 C11 C12 118.9(6) . . ?
C10 C11 H11 120.6 . . ?
C12 C11 H11 120.6 . . ?
N4 C12 C11 123.4(6) . . ?
N4 C12 H12 118.3 . . ?
C11 C12 H12 118.3 . . ?
C14 C13 C5 177.8(7) . . ?
C13 C14 C10 176.5(7) . . ?
N1 Fe N1 179.999(1) 3_656 . ?
N1 Fe N2 87.1(2) 3_656 3_656 ?
N1 Fe N2 92.9(2) . 3_656 ?
N1 Fe N2 92.9(2) 3_656 . ?
N1 Fe N2 87.1(2) . . ?
N2 Fe N2 180.0 3_656 . ?
N1 Fe N3 90.44(17) 3_656 3_656 ?
N1 Fe N3 89.56(17) . 3_656 ?
N2 Fe N3 90.12(18) 3_656 3_656 ?
N2 Fe N3 89.88(18) . 3_656 ?
N1 Fe N3 89.56(17) 3_656 . ?
N1 Fe N3 90.44(17) . . ?
N2 Fe N3 89.88(18) 3_656 . ?
N2 Fe N3 90.12(18) . . ?
N3 Fe N3 180.00(14) 3_656 . ?
C2 N1 Fe 176.8(5) . . ?
C1 N2 Fe 152.2(5) . . ?
C3 N3 C7 117.1(5) . . ?
C3 N3 Fe 121.9(4) . . ?
C7 N3 Fe 121.0(4) . . ?
C12 N4 C8 117.9(5) . . ?
C12 N4 Ag 118.9(4) . 2_455 ?
C8 N4 Ag 122.4(4) . 2_455 ?

loop_
_geom_bond_atom_site_label_1
_geom_bond_atom_site_label_2
_geom_bond_distance
_geom_bond_site_symmetry_2
_geom_bond_publ_flag
Ag C2 2.080(6) 2_546 ?
Ag C1 2.087(6) . ?
Ag N4 2.569(4) 2_445 ?
C1 N2 1.146(7) . ?
C2 N1 1.158(7) . ?
C2 Ag 2.080(6) 2_556 ?
C3 N3 1.324(7) . ?
C3 C4 1.381(7) . ?
C3 H3 0.9400 . ?
C4 C5 1.369(8) . ?
C4 H4 0.9400 . ?
C5 C6 1.389(9) . ?
C5 C13 1.454(8) . ?
C6 C7 1.390(8) . ?
C6 H6 0.9400 . ?
C7 N3 1.331(7) . ?
C7 H7 0.9400 . ?
C8 N4 1.323(8) . ?
C8 C9 1.402(8) . ?
C8 H8 0.9400 . ?
C9 C10 1.384(8) . ?
C9 H9 0.9400 . ?
C10 C11 1.372(9) . ?
C10 C14 1.431(8) . ?
C11 C12 1.393(9) . ?
C11 H11 0.9400 . ?
C12 N4 1.315(8) . ?
C12 H12 0.9400 . ?
C13 C14 1.181(8) . ?
Fe N1 2.119(5) 3_656 ?
Fe N1 2.119(5) . ?
Fe N2 2.172(5) 3_656 ?
Fe N2 2.172(5) . ?
Fe N3 2.233(4) 3_656 ?
Fe N3 2.233(4) . ?
N4 Ag 2.569(4) 2_455 ?
